data_4060154
_journal_name_full Organometallics
_journal_paper_doi 10.1021/om049273j
_journal_year 2005
_chemical_formula_sum 'C28 H46 Cl2 Si Zr'
_chemical_formula_weight 572.86
_space_group_IT_number 14
_symmetry_cell_setting monoclinic
_symmetry_space_group_name_Hall '-P 2yn'
_symmetry_space_group_name_H-M 'P 1 21/n 1'
_atom_sites_solution_hydrogens geom
_atom_sites_solution_primary direct
_atom_sites_solution_secondary difmap
_cell_angle_alpha 90.00
_cell_angle_beta 108.309(2)
_cell_angle_gamma 90.00
_cell_formula_units_Z 4
_cell_length_a 15.0015(16)
_cell_length_b 12.9491(14)
_cell_length_c 16.3565(18)
_cell_measurement_reflns_used ?
_cell_measurement_temperature 233(2)
_cell_measurement_theta_max ?
_cell_measurement_theta_min ?
_cell_volume 3016.5(6)
_diffrn_ambient_temperature 233(2)
_diffrn_detector_area_resol_mean ?
_diffrn_measurement_device_type 'CCD area detector'
_diffrn_measurement_method 'phi and omega scans'
_diffrn_radiation_monochromator graphite
_diffrn_radiation_source 'fine-focus sealed tube'
_diffrn_radiation_type MoK\a
_diffrn_radiation_wavelength 0.71073
_diffrn_reflns_av_R_equivalents 0.0157
_diffrn_reflns_av_sigmaI/netI 0.0128
_diffrn_reflns_limit_h_max 18
_diffrn_reflns_limit_h_min -17
_diffrn_reflns_limit_k_max 16
_diffrn_reflns_limit_k_min -11
_diffrn_reflns_limit_l_max 20
_diffrn_reflns_limit_l_min -20
_diffrn_reflns_number 20508
_diffrn_reflns_theta_max 28.22
_diffrn_reflns_theta_min 1.61
_diffrn_standards_decay_% ?
_diffrn_standards_interval_count ?
_diffrn_standards_interval_time ?
_diffrn_standards_number ?
_exptl_absorpt_coefficient_mu 0.595
_exptl_absorpt_correction_T_max 0.7166
_exptl_absorpt_correction_T_min 0.7166
_exptl_absorpt_correction_type empirical
_exptl_absorpt_process_details SADABS
_exptl_crystal_colour ?
_exptl_crystal_density_diffrn 1.261
_exptl_crystal_density_meas ?
_exptl_crystal_density_method 'not measured'
_exptl_crystal_description ?
_exptl_crystal_F_000 1208
_exptl_crystal_size_max 0.60
_exptl_crystal_size_mid 0.60
_exptl_crystal_size_min 0.60
_refine_ls_extinction_coef 0.00032(10)
_refine_ls_extinction_expression Fc^*^=kFc[1+0.001xFc^2^\l^3^/sin(2\q)]^-1/4^
_refine_ls_extinction_method SHELXL
_refine_ls_goodness_of_fit_ref 1.051
_refine_ls_hydrogen_treatment mixed
_refine_ls_matrix_type full
_refine_ls_number_parameters 304
_refine_ls_number_reflns 6799
_refine_ls_number_restraints 0
_refine_ls_restrained_S_all 1.051
_refine_ls_R_factor_all 0.0274
_refine_ls_R_factor_gt 0.0230
_refine_ls_shift/su_max 0.003
_refine_ls_shift/su_mean 0.000
_refine_ls_structure_factor_coef Fsqd
_refine_ls_weighting_details 'calc w=1/[\s^2^(Fo^2^)+(0.0298P)^2^+1.0708P] where P=(Fo^2^+2Fc^2^)/3'
_refine_ls_weighting_scheme calc
_refine_ls_wR_factor_gt 0.0602
_refine_ls_wR_factor_ref 0.0630
_reflns_number_gt 6026
_reflns_number_total 6799
_reflns_threshold_expression >2sigma(I)
_cod_depositor_comments
;
The following automatic conversions were performed:
'_symmetry_cell_setting' value 'Monoclinic' changed to 'monoclinic'
according to '/home/saulius/struct/CIF-dictionaries/cif_core.dic'
dictionary named 'cif_core.dic' version 2.4.1 from 2010-06-29.

Automatic conversion script
Id: cif_fix_enum 1527 2010-12-29 10:47:43Z saulius 
;
_cod_original_sg_symbol_H-M P2(1)/n
_cod_database_code 4060154

loop_
_symmetry_equiv_pos_as_xyz
'x, y, z'
'-x+1/2, y+1/2, -z+1/2'
'-x, -y, -z'
'x-1/2, -y-1/2, z-1/2'

loop_
_atom_site_label
_atom_site_type_symbol
_atom_site_fract_x
_atom_site_fract_y
_atom_site_fract_z
_atom_site_U_iso_or_equiv
_atom_site_adp_type
_atom_site_occupancy
_atom_site_symmetry_multiplicity
_atom_site_calc_flag
_atom_site_refinement_flags
_atom_site_disorder_assembly
_atom_site_disorder_group
Zr Zr 0.275683(9) 0.752203(10) 0.034100(8) 0.02706(5) Uani 1 1 d . . .
Cl1 Cl 0.44125(3) 0.71657(4) 0.05882(3) 0.05471(12) Uani 1 1 d . . .
Cl2 Cl 0.29540(3) 0.83811(3) 0.17101(2) 0.04125(9) Uani 1 1 d . . .
Si Si 0.07696(3) 0.70944(3) -0.12642(2) 0.03357(9) Uani 1 1 d . . .
C11 C 0.17343(10) 0.80827(11) -0.10988(8) 0.0317(3) Uani 1 1 d . . .
C12 C 0.26580(11) 0.81233(12) -0.11821(9) 0.0352(3) Uani 1 1 d . . .
C13 C 0.31572(11) 0.89228(11) -0.06328(9) 0.0358(3) Uani 1 1 d . . .
H13A H 0.3802 0.9146 -0.0590 0.043 Uiso 1 1 calc R . .
C14 C 0.25812(11) 0.94192(11) -0.02287(9) 0.0329(3) Uani 1 1 d . . .
C15 C 0.17155(10) 0.88844(11) -0.04952(8) 0.0316(3) Uani 1 1 d . . .
H15A H 0.1138 0.9125 -0.0383 0.038 Uiso 1 1 calc R . .
C21 C 0.13463(9) 0.64173(11) -0.02089(9) 0.0306(3) Uani 1 1 d . . .
C22 C 0.14150(10) 0.65554(11) 0.06821(9) 0.0322(3) Uani 1 1 d . . .
C23 C 0.22448(11) 0.60444(11) 0.11827(9) 0.0348(3) Uani 1 1 d . . .
H23A H 0.2448 0.5985 0.1818 0.042 Uiso 1 1 calc R . .
C24 C 0.26790(10) 0.55403(11) 0.06500(9) 0.0343(3) Uani 1 1 d . . .
C25 C 0.21475(10) 0.58035(11) -0.02011(9) 0.0326(3) Uani 1 1 d . . .
H25A H 0.2232 0.5480 -0.0720 0.039 Uiso 1 1 calc R . .
C31 C 0.27913(12) 1.04608(12) 0.02228(10) 0.0409(4) Uani 1 1 d . . .
C32 C 0.26467(18) 1.12595(14) -0.05101(13) 0.0663(6) Uani 1 1 d . . .
H32A H 0.3079 1.1115 -0.0829 0.099 Uiso 1 1 calc R . .
H32B H 0.2763 1.1948 -0.0267 0.099 Uiso 1 1 calc R . .
H32C H 0.2007 1.1216 -0.0895 0.099 Uiso 1 1 calc R . .
C33 C 0.38118(13) 1.05265(15) 0.08114(12) 0.0527(4) Uani 1 1 d . . .
H33A H 0.3918 1.0013 0.1264 0.079 Uiso 1 1 calc R . .
H33B H 0.3931 1.1210 0.1066 0.079 Uiso 1 1 calc R . .
H33C H 0.4232 1.0398 0.0477 0.079 Uiso 1 1 calc R . .
C34 C 0.21178(13) 1.07181(14) 0.07222(12) 0.0507(4) Uani 1 1 d . . .
H34A H 0.1477 1.0685 0.0339 0.076 Uiso 1 1 calc R . .
H34B H 0.2247 1.1409 0.0960 0.076 Uiso 1 1 calc R . .
H34C H 0.2200 1.0225 0.1186 0.076 Uiso 1 1 calc R . .
C41 C 0.06638(11) 0.69516(14) 0.10609(10) 0.0417(4) Uani 1 1 d . . .
C42 C 0.09933(14) 0.67732(18) 0.20391(11) 0.0598(5) Uani 1 1 d . . .
H42A H 0.1569 0.7155 0.2301 0.090 Uiso 1 1 calc R . .
H42B H 0.1107 0.6043 0.2157 0.090 Uiso 1 1 calc R . .
H42C H 0.0512 0.7009 0.2277 0.090 Uiso 1 1 calc R . .
C43 C 0.04149(13) 0.80904(16) 0.09016(13) 0.0535(4) Uani 1 1 d . . .
H43A H -0.0060 0.8272 0.1165 0.080 Uiso 1 1 calc R . .
H43B H 0.0174 0.8218 0.0287 0.080 Uiso 1 1 calc R . .
H43C H 0.0972 0.8507 0.1151 0.080 Uiso 1 1 calc R . .
C44 C -0.02213(13) 0.62910(19) 0.06623(14) 0.0638(6) Uani 1 1 d . . .
H44A H -0.0065 0.5566 0.0770 0.096 Uiso 1 1 calc R . .
H44B H -0.0457 0.6413 0.0046 0.096 Uiso 1 1 calc R . .
H44C H -0.0699 0.6479 0.0920 0.096 Uiso 1 1 calc R . .
C51 C 0.30102(14) 0.76346(14) -0.18793(11) 0.0465(4) Uani 1 1 d . . .
C52 C 0.40191(17) 0.7990(2) -0.17682(16) 0.0786(7) Uani 1 1 d . . .
H52A H 0.4236 0.7672 -0.2208 0.118 Uiso 1 1 calc R . .
H52B H 0.4426 0.7786 -0.1204 0.118 Uiso 1 1 calc R . .
H52C H 0.4031 0.8735 -0.1823 0.118 Uiso 1 1 calc R . .
C53 C 0.23583(19) 0.80472(18) -0.27417(12) 0.0706(6) Uani 1 1 d . . .
H53A H 0.2590 0.7827 -0.3205 0.106 Uiso 1 1 calc R . .
H53B H 0.2344 0.8796 -0.2724 0.106 Uiso 1 1 calc R . .
H53C H 0.1730 0.7779 -0.2841 0.106 Uiso 1 1 calc R . .
C54 C 0.30178(15) 0.64588(15) -0.18922(13) 0.0559(5) Uani 1 1 d . . .
H54A H 0.2386 0.6202 -0.1987 0.084 Uiso 1 1 calc R . .
H54B H 0.3426 0.6203 -0.1345 0.084 Uiso 1 1 calc R . .
H54C H 0.3246 0.6222 -0.2353 0.084 Uiso 1 1 calc R . .
C61 C 0.34206(12) 0.46971(13) 0.09363(11) 0.0445(4) Uani 1 1 d . . .
C62 C 0.28882(16) 0.37338(14) 0.10682(14) 0.0603(5) Uani 1 1 d . . .
H62A H 0.2607 0.3865 0.1517 0.090 Uiso 1 1 calc R . .
H62B H 0.3321 0.3158 0.1235 0.090 Uiso 1 1 calc R . .
H62C H 0.2400 0.3569 0.0536 0.090 Uiso 1 1 calc R . .
C63 C 0.38760(15) 0.44635(16) 0.02444(14) 0.0626(5) Uani 1 1 d . . .
H63A H 0.4331 0.3913 0.0441 0.094 Uiso 1 1 calc R . .
H63B H 0.4189 0.5078 0.0133 0.094 Uiso 1 1 calc R . .
H63C H 0.3397 0.4251 -0.0280 0.094 Uiso 1 1 calc R . .
C64 C 0.41730(15) 0.49579(16) 0.17941(13) 0.0644(6) Uani 1 1 d . . .
H64A H 0.3874 0.5084 0.2232 0.097 Uiso 1 1 calc R . .
H64B H 0.4513 0.5571 0.1723 0.097 Uiso 1 1 calc R . .
H64C H 0.4607 0.4384 0.1969 0.097 Uiso 1 1 calc R . .
C71 C 0.05479(13) 0.61393(14) -0.21592(10) 0.0478(4) Uani 1 1 d . . .
H71A H -0.0040 0.5784 -0.2225 0.072 Uiso 1 1 calc R . .
H71B H 0.1056 0.5641 -0.2028 0.072 Uiso 1 1 calc R . .
H71C H 0.0512 0.6496 -0.2690 0.072 Uiso 1 1 calc R . .
C72 C -0.03622(12) 0.77893(16) -0.14387(12) 0.0500(4) Uani 1 1 d . . .
H72A H -0.0616 0.7990 -0.2039 0.075 Uiso 1 1 calc R . .
H72B H -0.0256 0.8401 -0.1078 0.075 Uiso 1 1 calc R . .
H72C H -0.0804 0.7339 -0.1290 0.075 Uiso 1 1 calc R . .

loop_
_atom_site_aniso_label
_atom_site_aniso_U_11
_atom_site_aniso_U_22
_atom_site_aniso_U_33
_atom_site_aniso_U_23
_atom_site_aniso_U_13
_atom_site_aniso_U_12
Zr 0.02465(7) 0.02841(8) 0.02652(7) -0.00076(5) 0.00573(5) 0.00017(5)
Cl1 0.03002(19) 0.0541(3) 0.0795(3) 0.0051(2) 0.01647(19) 0.00638(17)
Cl2 0.0490(2) 0.0423(2) 0.02686(16) -0.00417(14) 0.00382(14) -0.00242(16)
Si 0.02996(19) 0.0380(2) 0.02835(19) -0.00432(16) 0.00285(15) -0.00237(16)
C11 0.0364(7) 0.0328(7) 0.0229(6) 0.0009(5) 0.0052(5) -0.0002(6)
C12 0.0422(8) 0.0358(8) 0.0299(7) -0.0025(6) 0.0144(6) -0.0043(6)
C13 0.0400(8) 0.0342(8) 0.0347(7) 0.0002(6) 0.0140(6) -0.0063(6)
C14 0.0401(7) 0.0286(7) 0.0275(6) 0.0018(5) 0.0068(6) -0.0007(6)
C15 0.0333(7) 0.0325(7) 0.0262(6) 0.0014(5) 0.0052(5) 0.0039(6)
C21 0.0290(6) 0.0317(7) 0.0313(7) -0.0030(5) 0.0096(5) -0.0052(5)
C22 0.0321(7) 0.0339(7) 0.0319(7) -0.0016(6) 0.0121(6) -0.0051(6)
C23 0.0402(8) 0.0332(7) 0.0313(7) 0.0025(6) 0.0117(6) -0.0022(6)
C24 0.0389(7) 0.0265(7) 0.0369(7) 0.0014(6) 0.0112(6) -0.0001(6)
C25 0.0372(7) 0.0294(7) 0.0328(7) -0.0031(5) 0.0131(6) -0.0020(6)
C31 0.0536(9) 0.0288(7) 0.0363(8) -0.0020(6) 0.0084(7) -0.0026(6)
C32 0.1116(18) 0.0325(9) 0.0502(11) 0.0034(8) 0.0189(11) -0.0041(10)
C33 0.0540(10) 0.0478(10) 0.0528(10) -0.0146(8) 0.0118(8) -0.0158(8)
C34 0.0591(11) 0.0383(9) 0.0512(10) -0.0102(7) 0.0122(8) 0.0078(8)
C41 0.0356(8) 0.0542(10) 0.0385(8) -0.0044(7) 0.0164(6) -0.0031(7)
C42 0.0601(11) 0.0862(15) 0.0424(9) -0.0007(9) 0.0295(9) 0.0041(10)
C43 0.0445(9) 0.0629(12) 0.0589(11) -0.0052(9) 0.0245(8) 0.0121(8)
C44 0.0440(10) 0.0876(15) 0.0682(12) -0.0158(11) 0.0294(9) -0.0195(10)
C51 0.0594(11) 0.0478(10) 0.0418(9) -0.0089(7) 0.0294(8) -0.0094(8)
C52 0.0824(16) 0.0898(17) 0.0901(17) -0.0317(14) 0.0652(14) -0.0288(13)
C53 0.118(2) 0.0632(13) 0.0370(9) -0.0025(9) 0.0342(11) 0.0042(13)
C54 0.0738(13) 0.0508(11) 0.0562(11) -0.0104(8) 0.0390(10) 0.0014(9)
C61 0.0499(9) 0.0337(8) 0.0465(9) 0.0028(7) 0.0103(7) 0.0097(7)
C62 0.0761(13) 0.0343(9) 0.0680(12) 0.0090(8) 0.0192(10) 0.0058(9)
C63 0.0670(13) 0.0531(11) 0.0742(13) 0.0044(10) 0.0315(11) 0.0260(10)
C64 0.0606(12) 0.0522(11) 0.0633(12) 0.0045(9) -0.0051(10) 0.0183(9)
C71 0.0488(9) 0.0509(10) 0.0365(8) -0.0118(7) 0.0032(7) -0.0077(8)
C72 0.0341(8) 0.0601(11) 0.0459(9) -0.0041(8) -0.0017(7) 0.0050(8)
